data_7125081
loop_
_publ_author_name
'Tharra, Prabhakararao'
'Baire, Beeraiah'

_publ_section_title
;
 The Z-enoate assisted, Meyer-Schuster rearrangement cascade:
 unconventional synthesis of \a-arylenone esters.
;
_journal_issue 82
_journal_name_full 'Chemical communications (Cambridge, England)'
_journal_page_first 12147
_journal_page_last 12150
_journal_paper_doi 10.1039/c6cc06639a
_journal_volume 52
_journal_year 2016
_chemical_formula_sum 'C22 H28 O3'
_chemical_formula_weight 340.44
_space_group_crystal_system triclinic
_space_group_IT_number 2
_space_group_name_Hall '-P 1'
_space_group_name_H-M_alt 'P -1'
_atom_sites_solution_hydrogens geom
_audit_creation_method SHELXL-2014/7
_audit_update_record
;
2016-02-01 deposited with the CCDC.
2016-09-01 downloaded from the CCDC.
;
_cell_angle_alpha 84.725(2)
_cell_angle_beta 88.103(2)
_cell_angle_gamma 87.621(2)
_cell_formula_units_Z 2
_cell_length_a 7.8366(4)
_cell_length_b 8.8547(4)
_cell_length_c 14.3134(6)
_cell_measurement_reflns_used 5395
_cell_measurement_temperature 296(2)
_cell_measurement_theta_max 25.76
_cell_measurement_theta_min 2.60
_cell_volume 987.73(8)
_computing_cell_refinement 'Bruker SAINT'
_computing_data_collection 'Bruker APEX2'
_computing_data_reduction 'Bruker SAINT'
_computing_molecular_graphics 'Bruker SHELXTL'
_computing_publication_material 'Bruker SHELXTL'
_computing_structure_refinement 'SHELXL-2014/7 (Sheldrick, 2014)'
_computing_structure_solution 'SHELXS-97 (Sheldrick 2008)'
_diffrn_ambient_temperature 296(2)
_diffrn_measured_fraction_theta_full 0.987
_diffrn_measured_fraction_theta_max 0.987
_diffrn_measurement_device_type 'Bruker APEX-II CCD'
_diffrn_measurement_method '\f and \w scans'
_diffrn_radiation_type MoK\a
_diffrn_radiation_wavelength 0.71073
_diffrn_reflns_av_R_equivalents 0.0184
_diffrn_reflns_av_unetI/netI 0.0187
_diffrn_reflns_Laue_measured_fraction_full 0.987
_diffrn_reflns_Laue_measured_fraction_max 0.987
_diffrn_reflns_limit_h_max 9
_diffrn_reflns_limit_h_min -9
_diffrn_reflns_limit_k_max 8
_diffrn_reflns_limit_k_min -10
_diffrn_reflns_limit_l_max 17
_diffrn_reflns_limit_l_min -17
_diffrn_reflns_number 12477
_diffrn_reflns_point_group_measured_fraction_full 0.987
_diffrn_reflns_point_group_measured_fraction_max 0.987
_diffrn_reflns_theta_full 24.999
_diffrn_reflns_theta_max 24.999
_diffrn_reflns_theta_min 1.429
_exptl_absorpt_coefficient_mu 0.075
_exptl_absorpt_correction_T_max 0.989
_exptl_absorpt_correction_T_min 0.982
_exptl_absorpt_correction_type multi-scan
_exptl_absorpt_process_details 'SADABS V2014/5(Bruker AXS.Inc)'
_exptl_crystal_colour yellow
_exptl_crystal_density_diffrn 1.145
_exptl_crystal_description Rectangular
_exptl_crystal_F_000 368
_exptl_crystal_size_max 0.250
_exptl_crystal_size_mid 0.220
_exptl_crystal_size_min 0.150
_refine_diff_density_max 0.169
_refine_diff_density_min -0.136
_refine_diff_density_rms 0.030
_refine_ls_extinction_method none
_refine_ls_goodness_of_fit_ref 1.050
_refine_ls_hydrogen_treatment constr
_refine_ls_matrix_type full
_refine_ls_number_parameters 227
_refine_ls_number_reflns 3442
_refine_ls_number_restraints 0
_refine_ls_restrained_S_all 1.050
_refine_ls_R_factor_all 0.0581
_refine_ls_R_factor_gt 0.0425
_refine_ls_shift/su_max 0.000
_refine_ls_shift/su_mean 0.000
_refine_ls_structure_factor_coef Fsqd
_refine_ls_weighting_details 'w=1/[\s^2^(Fo^2^)+(0.0488P)^2^+0.2036P] where P=(Fo^2^+2Fc^2^)/3'
_refine_ls_weighting_scheme calc
_refine_ls_wR_factor_gt 0.1036
_refine_ls_wR_factor_ref 0.1163
_reflns_Friedel_coverage 0.000
_reflns_number_gt 2614
_reflns_number_total 3442
_reflns_threshold_expression 'I > 2\s(I)'
_cod_data_source_file c6cc06639a2.cif
_cod_data_source_block 104
_cod_database_code 7125081
_shelx_shelxl_version_number 2014/7
_shelx_space_group_comment
; 
The symmetry employed for this shelxl refinement is uniquely defined 
by the following loop, which should always be used as a source of 
symmetry information in preference to the above space-group names. 
They are only intended as comments. 
;
_shelx_estimated_absorpt_t_min 0.982
_shelx_estimated_absorpt_t_max 0.989

loop_
_space_group_symop_operation_xyz
'x, y, z'
'-x, -y, -z'

loop_
_atom_site_label
_atom_site_type_symbol
_atom_site_fract_x
_atom_site_fract_y
_atom_site_fract_z
_atom_site_U_iso_or_equiv
_atom_site_adp_type
_atom_site_occupancy
_atom_site_site_symmetry_order
_atom_site_calc_flag
_atom_site_refinement_flags_posn
_atom_site_refinement_flags_adp
C1 C 0.6959(2) 0.1991(2) 0.59982(13) 0.0707(5) Uani 1 1 d . .
H1A H 0.6215 0.2127 0.5466 0.085 Uiso 1 1 calc R U
H1B H 0.7584 0.2910 0.6013 0.085 Uiso 1 1 calc R U
C2 C 0.8213(3) 0.0665(3) 0.58736(16) 0.0911(7) Uani 1 1 d . .
H2A H 0.8838 0.0842 0.5280 0.109 Uiso 1 1 calc R U
H2B H 0.9030 0.0589 0.6372 0.109 Uiso 1 1 calc R U
C3 C 0.7299(3) -0.0801(3) 0.58928(16) 0.0899(7) Uani 1 1 d . .
H3A H 0.6559 -0.0761 0.5361 0.108 Uiso 1 1 calc R U
H3B H 0.8130 -0.1635 0.5840 0.108 Uiso 1 1 calc R U
C4 C 0.6252(3) -0.1078(2) 0.67881(16) 0.0806(6) Uani 1 1 d . .
H4A H 0.7008 -0.1224 0.7315 0.097 Uiso 1 1 calc R U
H4B H 0.5631 -0.1999 0.6769 0.097 Uiso 1 1 calc R U
C5 C 0.4998(2) 0.0235(2) 0.69314(13) 0.0651(5) Uani 1 1 d . .
H5A H 0.4404 0.0049 0.7534 0.078 Uiso 1 1 calc R U
H5B H 0.4154 0.0299 0.6447 0.078 Uiso 1 1 calc R U
C6 C 0.58811(19) 0.17340(17) 0.68989(10) 0.0471(4) Uani 1 1 d . .
H6 H 0.6660 0.1663 0.7424 0.056 Uiso 1 1 calc R U
C7 C 0.46425(18) 0.30570(18) 0.70219(10) 0.0456(4) Uani 1 1 d . .
C8 C 0.3157(2) 0.3336(2) 0.63723(12) 0.0641(5) Uani 1 1 d . .
H8A H 0.3423 0.2868 0.5796 0.077 Uiso 1 1 calc R U
H8B H 0.2154 0.2868 0.6667 0.077 Uiso 1 1 calc R U
C9 C 0.2773(3) 0.5008(2) 0.61443(13) 0.0744(6) Uani 1 1 d . .
H9A H 0.3681 0.5434 0.5738 0.089 Uiso 1 1 calc R U
H9B H 0.1717 0.5146 0.5806 0.089 Uiso 1 1 calc R U
C10 C 0.2605(2) 0.5850(2) 0.70101(12) 0.0550(4) Uani 1 1 d . .
C11 C 0.1558(2) 0.7149(2) 0.70698(14) 0.0688(5) Uani 1 1 d . .
H11 H 0.0890 0.7500 0.6564 0.083 Uiso 1 1 calc R U
C12 C 0.1491(2) 0.7924(2) 0.78596(14) 0.0656(5) Uani 1 1 d . .
H12 H 0.0790 0.8794 0.7884 0.079 Uiso 1 1 calc R U
C13 C 0.2463(2) 0.74085(19) 0.86124(13) 0.0581(4) Uani 1 1 d . .
H13 H 0.2411 0.7922 0.9151 0.070 Uiso 1 1 calc R U
C14 C 0.35142(19) 0.61291(17) 0.85689(11) 0.0482(4) Uani 1 1 d . .
H14 H 0.4168 0.5787 0.9082 0.058 Uiso 1 1 calc R U
C15 C 0.36147(17) 0.53408(17) 0.77706(10) 0.0432(4) Uani 1 1 d . .
C16 C 0.47929(17) 0.40115(16) 0.76861(10) 0.0406(3) Uani 1 1 d . .
C17 C 0.62165(18) 0.38097(16) 0.83723(10) 0.0403(3) Uani 1 1 d . .
C18 C 0.7775(2) 0.47059(19) 0.81228(12) 0.0548(4) Uani 1 1 d . .
H18A H 0.7444 0.5777 0.8060 0.066 Uiso 1 1 calc R U
H18B H 0.8233 0.4445 0.7518 0.066 Uiso 1 1 calc R U
C19 C 0.9164(2) 0.44384(18) 0.88355(12) 0.0548(4) Uani 1 1 d . .
H19A H 0.9986 0.5228 0.8720 0.066 Uiso 1 1 calc R U
H19B H 0.8660 0.4514 0.9459 0.066 Uiso 1 1 calc R U
C20 C 1.00735(19) 0.29313(18) 0.88086(11) 0.0492(4) Uani 1 1 d . .
C21 C 1.2097(2) 0.1243(2) 0.95927(13) 0.0650(5) Uani 1 1 d . .
H21A H 1.2974 0.1300 0.9098 0.078 Uiso 1 1 calc R U
H21B H 1.1395 0.0391 0.9512 0.078 Uiso 1 1 calc R U
C22 C 1.2889(3) 0.1040(3) 1.05191(14) 0.0797(6) Uani 1 1 d . .
H22A H 1.3607 0.1874 1.0585 0.120 Uiso 1 1 calc R U
H22B H 1.3564 0.0108 1.0571 0.120 Uiso 1 1 calc R U
H22C H 1.2011 0.1007 1.1004 0.120 Uiso 1 1 calc R U
O1 O 0.60957(14) 0.30009(14) 0.90931(8) 0.0603(3) Uani 1 1 d . .
O2 O 0.99757(17) 0.20926(16) 0.82057(10) 0.0777(4) Uani 1 1 d . .
O3 O 1.10582(14) 0.26346(13) 0.95486(8) 0.0577(3) Uani 1 1 d . .

loop_
_atom_site_aniso_label
_atom_site_aniso_U_11
_atom_site_aniso_U_22
_atom_site_aniso_U_33
_atom_site_aniso_U_23
_atom_site_aniso_U_13
_atom_site_aniso_U_12
C1 0.0694(12) 0.0703(12) 0.0684(12) 0.0030(9) 0.0173(9) 0.0081(10)
C2 0.0835(15) 0.1029(18) 0.0828(15) -0.0102(13) 0.0234(12) 0.0298(13)
C3 0.1016(17) 0.0906(17) 0.0808(14) -0.0395(12) -0.0276(12) 0.0463(14)
C4 0.0989(16) 0.0522(11) 0.0926(15) -0.0120(10) -0.0252(13) 0.0030(11)
C5 0.0710(12) 0.0577(11) 0.0675(11) -0.0082(9) -0.0011(9) -0.0068(9)
C6 0.0481(9) 0.0514(9) 0.0423(8) -0.0075(7) -0.0056(7) 0.0018(7)
C7 0.0411(8) 0.0528(9) 0.0433(8) -0.0054(7) -0.0056(6) 0.0004(7)
C8 0.0597(11) 0.0798(13) 0.0559(10) -0.0220(9) -0.0187(8) 0.0102(9)
C9 0.0756(13) 0.0903(15) 0.0560(11) -0.0029(10) -0.0243(9) 0.0223(11)
C10 0.0484(9) 0.0585(10) 0.0567(10) 0.0008(8) -0.0091(7) 0.0062(8)
C11 0.0559(11) 0.0678(12) 0.0791(13) 0.0101(10) -0.0155(9) 0.0144(9)
C12 0.0534(10) 0.0485(10) 0.0926(14) -0.0022(10) 0.0036(10) 0.0097(8)
C13 0.0514(10) 0.0466(10) 0.0771(12) -0.0110(8) 0.0025(9) -0.0010(8)
C14 0.0413(8) 0.0460(9) 0.0579(9) -0.0067(7) -0.0034(7) -0.0026(7)
C15 0.0343(7) 0.0439(8) 0.0510(9) -0.0005(7) -0.0041(6) -0.0016(6)
C16 0.0347(7) 0.0440(8) 0.0429(8) -0.0012(6) -0.0044(6) -0.0014(6)
C17 0.0382(8) 0.0372(8) 0.0456(8) -0.0051(6) -0.0046(6) 0.0018(6)
C18 0.0446(9) 0.0501(10) 0.0687(11) 0.0073(8) -0.0121(8) -0.0085(7)
C19 0.0423(8) 0.0483(10) 0.0751(11) -0.0050(8) -0.0158(8) -0.0074(7)
C20 0.0375(8) 0.0543(10) 0.0574(9) -0.0102(8) -0.0043(7) -0.0046(7)
C21 0.0558(10) 0.0567(11) 0.0822(13) -0.0108(9) -0.0065(9) 0.0141(8)
C22 0.0702(13) 0.0824(14) 0.0825(14) 0.0071(11) -0.0088(10) 0.0191(11)
O1 0.0567(7) 0.0705(8) 0.0522(7) 0.0110(6) -0.0120(5) -0.0131(6)
O2 0.0738(9) 0.0857(10) 0.0787(9) -0.0361(8) -0.0204(7) 0.0132(7)
O3 0.0551(7) 0.0533(7) 0.0665(7) -0.0151(5) -0.0182(6) 0.0117(5)

loop_
_atom_type_symbol
_atom_type_description
_atom_type_scat_dispersion_real
_atom_type_scat_dispersion_imag
_atom_type_scat_source
C C 0.0033 0.0016 'International Tables Vol C Tables 4.2.6.8 and 6.1.1.4'
H H 0.0000 0.0000 'International Tables Vol C Tables 4.2.6.8 and 6.1.1.4'
O O 0.0106 0.0060 'International Tables Vol C Tables 4.2.6.8 and 6.1.1.4'

loop_
_geom_angle_atom_site_label_1
_geom_angle_atom_site_label_2
_geom_angle_atom_site_label_3
_geom_angle
C2 C1 C6 111.56(16)
C2 C1 H1A 109.3
C6 C1 H1A 109.3
C2 C1 H1B 109.3
C6 C1 H1B 109.3
H1A C1 H1B 108.0
C3 C2 C1 111.05(18)
C3 C2 H2A 109.4
C1 C2 H2A 109.4
C3 C2 H2B 109.4
C1 C2 H2B 109.4
H2A C2 H2B 108.0
C4 C3 C2 110.88(16)
C4 C3 H3A 109.5
C2 C3 H3A 109.5
C4 C3 H3B 109.5
C2 C3 H3B 109.5
H3A C3 H3B 108.1
C3 C4 C5 111.60(17)
C3 C4 H4A 109.3
C5 C4 H4A 109.3
C3 C4 H4B 109.3
C5 C4 H4B 109.3
H4A C4 H4B 108.0
C4 C5 C6 111.91(16)
C4 C5 H5A 109.2
C6 C5 H5A 109.2
C4 C5 H5B 109.2
C6 C5 H5B 109.2
H5A C5 H5B 107.9
C7 C6 C5 112.49(13)
C7 C6 C1 111.38(13)
C5 C6 C1 110.53(14)
C7 C6 H6 107.4
C5 C6 H6 107.4
C1 C6 H6 107.4
C16 C7 C6 122.99(13)
C16 C7 C8 117.73(14)
C6 C7 C8 119.28(13)
C9 C8 C7 111.45(15)
C9 C8 H8A 109.3
C7 C8 H8A 109.3
C9 C8 H8B 109.3
C7 C8 H8B 109.3
H8A C8 H8B 108.0
C10 C9 C8 112.22(15)
C10 C9 H9A 109.2
C8 C9 H9A 109.2
C10 C9 H9B 109.2
C8 C9 H9B 109.2
H9A C9 H9B 107.9
C11 C10 C15 118.80(16)
C11 C10 C9 123.07(16)
C15 C10 C9 118.05(15)
C12 C11 C10 121.42(17)
C12 C11 H11 119.3
C10 C11 H11 119.3
C13 C12 C11 119.73(17)
C13 C12 H12 120.1
C11 C12 H12 120.1
C12 C13 C14 119.95(16)
C12 C13 H13 120.0
C14 C13 H13 120.0
C13 C14 C15 121.13(15)
C13 C14 H14 119.4
C15 C14 H14 119.4
C14 C15 C10 118.96(14)
C14 C15 C16 122.31(13)
C10 C15 C16 118.70(14)
C7 C16 C15 122.32(13)
C7 C16 C17 121.45(13)
C15 C16 C17 116.20(12)
O1 C17 C18 121.76(13)
O1 C17 C16 121.87(13)
C18 C17 C16 116.35(13)
C17 C18 C19 113.68(13)
C17 C18 H18A 108.8
C19 C18 H18A 108.8
C17 C18 H18B 108.8
C19 C18 H18B 108.8
H18A C18 H18B 107.7
C20 C19 C18 113.09(14)
C20 C19 H19A 109.0
C18 C19 H19A 109.0
C20 C19 H19B 109.0
C18 C19 H19B 109.0
H19A C19 H19B 107.8
O2 C20 O3 123.45(16)
O2 C20 C19 125.74(15)
O3 C20 C19 110.81(13)
O3 C21 C22 107.97(15)
O3 C21 H21A 110.1
C22 C21 H21A 110.1
O3 C21 H21B 110.1
C22 C21 H21B 110.1
H21A C21 H21B 108.4
C21 C22 H22A 109.5
C21 C22 H22B 109.5
H22A C22 H22B 109.5
C21 C22 H22C 109.5
H22A C22 H22C 109.5
H22B C22 H22C 109.5
C20 O3 C21 117.17(13)

loop_
_geom_bond_atom_site_label_1
_geom_bond_atom_site_label_2
_geom_bond_distance
C1 C2 1.519(3)
C1 C6 1.522(2)
C1 H1A 0.9700
C1 H1B 0.9700
C2 C3 1.506(3)
C2 H2A 0.9700
C2 H2B 0.9700
C3 C4 1.505(3)
C3 H3A 0.9700
C3 H3B 0.9700
C4 C5 1.516(3)
C4 H4A 0.9700
C4 H4B 0.9700
C5 C6 1.518(2)
C5 H5A 0.9700
C5 H5B 0.9700
C6 C7 1.509(2)
C6 H6 0.9800
C7 C16 1.340(2)
C7 C8 1.512(2)
C8 C9 1.507(3)
C8 H8A 0.9700
C8 H8B 0.9700
C9 C10 1.503(2)
C9 H9A 0.9700
C9 H9B 0.9700
C10 C11 1.393(2)
C10 C15 1.397(2)
C11 C12 1.374(3)
C11 H11 0.9300
C12 C13 1.373(3)
C12 H12 0.9300
C13 C14 1.378(2)
C13 H13 0.9300
C14 C15 1.391(2)
C14 H14 0.9300
C15 C16 1.477(2)
C16 C17 1.5050(19)
C17 O1 1.2040(17)
C17 C18 1.500(2)
C18 C19 1.513(2)
C18 H18A 0.9700
C18 H18B 0.9700
C19 C20 1.490(2)
C19 H19A 0.9700
C19 H19B 0.9700
C20 O2 1.1954(18)
C20 O3 1.3313(18)
C21 O3 1.4456(19)
C21 C22 1.476(3)
C21 H21A 0.9700
C21 H21B 0.9700
C22 H22A 0.9600
C22 H22B 0.9600
C22 H22C 0.9600

loop_
_geom_torsion_atom_site_label_1
_geom_torsion_atom_site_label_2
_geom_torsion_atom_site_label_3
_geom_torsion_atom_site_label_4
_geom_torsion
C6 C1 C2 C3 56.3(2)
C1 C2 C3 C4 -56.6(2)
C2 C3 C4 C5 56.0(2)
C3 C4 C5 C6 -55.0(2)
C4 C5 C6 C7 178.89(14)
C4 C5 C6 C1 53.7(2)
C2 C1 C6 C7 179.75(16)
C2 C1 C6 C5 -54.4(2)
C5 C6 C7 C16 124.81(16)
C1 C6 C7 C16 -110.47(17)
C5 C6 C7 C8 -55.22(19)
C1 C6 C7 C8 69.50(19)
C16 C7 C8 C9 36.4(2)
C6 C7 C8 C9 -143.60(15)
C7 C8 C9 C10 -50.5(2)
C8 C9 C10 C11 -150.03(17)
C8 C9 C10 C15 33.2(2)
C15 C10 C11 C12 -0.6(3)
C9 C10 C11 C12 -177.27(18)
C10 C11 C12 C13 -0.5(3)
C11 C12 C13 C14 0.8(3)
C12 C13 C14 C15 0.0(2)
C13 C14 C15 C10 -1.1(2)
C13 C14 C15 C16 176.90(14)
C11 C10 C15 C14 1.3(2)
C9 C10 C15 C14 178.22(15)
C11 C10 C15 C16 -176.73(14)
C9 C10 C15 C16 0.1(2)
C6 C7 C16 C15 177.21(13)
C8 C7 C16 C15 -2.8(2)
C6 C7 C16 C17 -0.9(2)
C8 C7 C16 C17 179.15(14)
C14 C15 C16 C7 165.12(14)
C10 C15 C16 C7 -16.9(2)
C14 C15 C16 C17 -16.7(2)
C10 C15 C16 C17 161.31(13)
C7 C16 C17 O1 -86.65(19)
C15 C16 C17 O1 95.15(17)
C7 C16 C17 C18 95.05(17)
C15 C16 C17 C18 -83.15(16)
O1 C17 C18 C19 2.3(2)
C16 C17 C18 C19 -179.36(13)
C17 C18 C19 C20 73.35(19)
C18 C19 C20 O2 12.3(2)
C18 C19 C20 O3 -168.81(13)
O2 C20 O3 C21 2.2(2)
C19 C20 O3 C21 -176.70(13)
C22 C21 O3 C20 -172.31(15)
